data_7103548
loop_
_publ_author_name
'Ni, Chengbao'
'Fettinger, James C'
'Long, Gary J'
'Brynda, Marcin'
'Power, Philip P'

_publ_section_title
;
 Reaction of a sterically encumbered iron(I) aryl/arene with
 organoazides: formation of an iron(V) bis(imide).
;
_journal_issue 45
_journal_name_full 'Chemical communications (Cambridge, England)'
_journal_page_first 6045
_journal_page_last 6047
_journal_paper_doi 10.1039/b810941a
_journal_year 2008
_chemical_formula_moiety 'C62 H91 Fe N2'
_chemical_formula_sum 'C62 H91 Fe N2'
_chemical_formula_weight 920.22
_chemical_name_systematic
;
?
;
_space_group_IT_number 2
_symmetry_cell_setting triclinic
_symmetry_space_group_name_Hall '-P 1'
_symmetry_space_group_name_H-M 'P -1'
_atom_sites_solution_hydrogens geom
_atom_sites_solution_primary direct
_atom_sites_solution_secondary difmap
_audit_creation_method SHELXL-97
_cell_angle_alpha 82.3806(15)
_cell_angle_beta 66.0829(14)
_cell_angle_gamma 65.8148(14)
_cell_formula_units_Z 2
_cell_length_a 13.9437(14)
_cell_length_b 14.9787(15)
_cell_length_c 15.5738(16)
_cell_measurement_reflns_used 9078
_cell_measurement_temperature 90(2)
_cell_measurement_theta_max 27.48
_cell_measurement_theta_min 2.65
_cell_volume 2710.2(5)
_computing_cell_refinement 'SAINT (7.46A) (Bruker, 2006)'
_computing_data_collection 'SMART (Version 5.054) (Bruker, 2002)'
_computing_data_reduction 'SAINT (7.46A) (Bruker, 2006)'
_computing_molecular_graphics 'SHELXTL 5.1, XP (Sheldrick, 1994)'
_computing_publication_material SHELXL97
_computing_structure_refinement 'SHELXL-97 (Sheldrick, 2008)'
_computing_structure_solution 'SHELXS-97 (Sheldrick, 2008)'
_diffrn_ambient_temperature 90(2)
_diffrn_measured_fraction_theta_full 0.999
_diffrn_measured_fraction_theta_max 0.999
_diffrn_measurement_device_type 'Bruker SMART1000 CCD'
_diffrn_measurement_method '\w and \f'
_diffrn_radiation_monochromator graphite
_diffrn_radiation_source 'fine-focus sealed tube'
_diffrn_radiation_type MoK\a
_diffrn_radiation_wavelength 0.71073
_diffrn_reflns_av_R_equivalents 0.0000
_diffrn_reflns_av_sigmaI/netI 0.0338
_diffrn_reflns_limit_h_max 16
_diffrn_reflns_limit_h_min -14
_diffrn_reflns_limit_k_max 17
_diffrn_reflns_limit_k_min -17
_diffrn_reflns_limit_l_max 18
_diffrn_reflns_limit_l_min 0
_diffrn_reflns_number 9803
_diffrn_reflns_theta_full 25.25
_diffrn_reflns_theta_max 25.25
_diffrn_reflns_theta_min 1.49
_exptl_absorpt_coefficient_mu 0.317
_exptl_absorpt_correction_T_max 0.9557
_exptl_absorpt_correction_T_min 0.9125
_exptl_absorpt_correction_type 'Empirical, Twinabs (multi-scan)'
_exptl_absorpt_process_details 'TWINABS V2008/1 (Sheldrick, 2008)'
_exptl_crystal_colour Orange
_exptl_crystal_density_diffrn 1.128
_exptl_crystal_density_meas 0
_exptl_crystal_density_method 'not measured'
_exptl_crystal_description Block
_exptl_crystal_F_000 1006
_exptl_crystal_size_max 0.29
_exptl_crystal_size_mid 0.19
_exptl_crystal_size_min 0.16
_refine_diff_density_max 0.507
_refine_diff_density_min -0.243
_refine_diff_density_rms 0.056
_refine_ls_extinction_method none
_refine_ls_goodness_of_fit_ref 1.102
_refine_ls_hydrogen_treatment constr
_refine_ls_matrix_type full
_refine_ls_number_parameters 642
_refine_ls_number_reflns 9805
_refine_ls_number_restraints 85
_refine_ls_restrained_S_all 1.103
_refine_ls_R_factor_all 0.0556
_refine_ls_R_factor_gt 0.0387
_refine_ls_shift/su_max 0.001
_refine_ls_shift/su_mean 0.000
_refine_ls_structure_factor_coef Fsqd
_refine_ls_weighting_details 'calc w=1/[\s^2^(Fo^2^)+(0.0610P)^2^+0.6269P] where P=(Fo^2^+2Fc^2^)/3'
_refine_ls_weighting_scheme calc
_refine_ls_wR_factor_gt 0.1047
_refine_ls_wR_factor_ref 0.1150
_reflns_number_gt 8050
_reflns_number_total 9805
_reflns_threshold_expression >2sigma(I)
_cod_data_source_file b810941a.txt
_cod_data_source_block tw45
_cod_depositor_comments
;
The following automatic conversions were performed:
'_symmetry_cell_setting' value 'Triclinic' changed to 'triclinic'
according to '/home/saulius/struct/CIF-dictionaries/cif_core.dic'
dictionary named 'cif_core.dic' version 2.4.1 from 2010-06-29.

Automatic conversion script
Id: cif_fix_enum 1527 2010-12-29 10:47:43Z saulius 
;
_cod_database_code 7103548

loop_
_symmetry_equiv_pos_as_xyz
'x, y, z'
'-x, -y, -z'

loop_
_atom_site_label
_atom_site_type_symbol
_atom_site_fract_x
_atom_site_fract_y
_atom_site_fract_z
_atom_site_U_iso_or_equiv
_atom_site_adp_type
_atom_site_occupancy
_atom_site_symmetry_multiplicity
_atom_site_calc_flag
_atom_site_refinement_flags
_atom_site_disorder_assembly
_atom_site_disorder_group
Fe1 Fe 0.66092(2) 0.25032(2) 0.25457(2) 0.01874(9) Uani 1 1 d . A .
N1 N 0.54305(16) 0.34977(15) 0.28216(14) 0.0321(5) Uani 1 1 d . . .
N2 N 0.66713(17) 0.14741(15) 0.22612(14) 0.0315(5) Uani 1 1 d D . .
C1 C 0.80294(16) 0.25920(14) 0.25032(13) 0.0148(4) Uani 1 1 d . . .
C2 C 0.83880(16) 0.33210(14) 0.19683(14) 0.0166(4) Uani 1 1 d . A .
C3 C 0.94428(17) 0.33290(14) 0.18452(15) 0.0190(4) Uani 1 1 d . . .
C4 C 1.00125(17) 0.27229(14) 0.23933(15) 0.0193(4) Uani 1 1 d . A .
H4 H 1.0688 0.2768 0.2357 0.023 Uiso 1 1 calc R . .
C5 C 0.96392(17) 0.20572(14) 0.29890(14) 0.0178(4) Uani 1 1 d . . .
C6 C 0.86934(16) 0.19310(14) 0.29796(13) 0.0153(4) Uani 1 1 d . A .
C7 C 0.99937(19) 0.39459(16) 0.11131(17) 0.0279(5) Uani 1 1 d . A .
H7 H 0.9419 0.4405 0.0862 0.033 Uiso 1 1 calc R . .
C8 C 1.0393(2) 0.45520(18) 0.1501(2) 0.0390(6) Uani 1 1 d . . .
H8A H 1.0987 0.4113 0.1721 0.059 Uiso 1 1 calc R A .
H8B H 0.9746 0.4980 0.2026 0.059 Uiso 1 1 calc R . .
H8C H 1.0702 0.4952 0.1004 0.059 Uiso 1 1 calc R . .
C9 C 1.1009(2) 0.32665(19) 0.02974(17) 0.0348(6) Uani 1 1 d . . .
H9A H 1.1332 0.3660 -0.0198 0.052 Uiso 1 1 calc R A .
H9B H 1.0750 0.2884 0.0044 0.052 Uiso 1 1 calc R . .
H9C H 1.1593 0.2822 0.0526 0.052 Uiso 1 1 calc R . .
C10 C 1.02449(18) 0.14867(15) 0.36363(15) 0.0226(5) Uani 1 1 d . A .
H10 H 1.0042 0.0904 0.3841 0.027 Uiso 1 1 calc R . .
C11 C 0.9796(2) 0.21256(19) 0.45126(17) 0.0345(6) Uani 1 1 d . . .
H11A H 1.0113 0.1738 0.4964 0.052 Uiso 1 1 calc R A .
H11B H 0.8962 0.2366 0.4799 0.052 Uiso 1 1 calc R . .
H11C H 1.0025 0.2683 0.4337 0.052 Uiso 1 1 calc R . .
C12 C 1.15450(19) 0.11164(17) 0.31766(17) 0.0300(5) Uani 1 1 d . . .
H12A H 1.1821 0.0760 0.2584 0.045 Uiso 1 1 calc R A .
H12B H 1.1875 0.0678 0.3599 0.045 Uiso 1 1 calc R . .
H12C H 1.1772 0.1674 0.3052 0.045 Uiso 1 1 calc R . .
C13 C 0.76264(16) 0.41505(14) 0.15870(14) 0.0153(4) Uani 1 1 d . . .
C14 C 0.74567(17) 0.40402(14) 0.07810(14) 0.0167(4) Uani 1 1 d . A .
C15 C 0.67148(17) 0.48543(15) 0.04868(14) 0.0188(4) Uani 1 1 d . . .
H15 H 0.6590 0.4777 -0.0050 0.023 Uiso 1 1 calc R A .
C16 C 0.61584(17) 0.57649(14) 0.09449(14) 0.0181(4) Uani 1 1 d . A .
C17 C 0.63551(17) 0.58586(14) 0.17304(14) 0.0189(4) Uani 1 1 d . . .
H17 H 0.5984 0.6479 0.2053 0.023 Uiso 1 1 calc R A .
C18 C 0.70769(17) 0.50745(14) 0.20596(14) 0.0171(4) Uani 1 1 d . A .
C19 C 0.80613(18) 0.30803(15) 0.02105(14) 0.0202(4) Uani 1 1 d . . .
H19 H 0.8442 0.2559 0.0574 0.024 Uiso 1 1 calc R A .
C20 C 0.7228(2) 0.27776(16) 0.00370(16) 0.0265(5) Uani 1 1 d . A .
H20A H 0.6604 0.2791 0.0636 0.040 Uiso 1 1 calc R . .
H20B H 0.7630 0.2114 -0.0250 0.040 Uiso 1 1 calc R . .
H20C H 0.6916 0.3235 -0.0386 0.040 Uiso 1 1 calc R . .
C21 C 0.89849(19) 0.31398(16) -0.07367(15) 0.0250(5) Uani 1 1 d . A .
H21A H 0.8628 0.3637 -0.1112 0.038 Uiso 1 1 calc R . .
H21B H 0.9386 0.2502 -0.1076 0.038 Uiso 1 1 calc R . .
H21C H 0.9529 0.3318 -0.0626 0.038 Uiso 1 1 calc R . .
C22 C 0.54084(18) 0.66297(15) 0.05669(15) 0.0223(5) Uani 1 1 d . . .
H22 H 0.5099 0.6369 0.0226 0.027 Uiso 1 1 calc R A .
C23 C 0.43943(19) 0.73723(16) 0.13282(17) 0.0309(5) Uani 1 1 d . A .
H23A H 0.3953 0.7035 0.1798 0.046 Uiso 1 1 calc R . .
H23B H 0.3907 0.7870 0.1041 0.046 Uiso 1 1 calc R . .
H23C H 0.4674 0.7687 0.1633 0.046 Uiso 1 1 calc R . .
C24 C 0.6121(2) 0.71514(17) -0.01400(17) 0.0304(5) Uani 1 1 d . A .
H24A H 0.6428 0.7421 0.0178 0.046 Uiso 1 1 calc R . .
H24B H 0.5640 0.7684 -0.0408 0.046 Uiso 1 1 calc R . .
H24C H 0.6751 0.6684 -0.0644 0.046 Uiso 1 1 calc R . .
C25 C 0.72199(18) 0.52302(15) 0.29421(15) 0.0215(5) Uani 1 1 d . . .
H25 H 0.7965 0.4713 0.2922 0.026 Uiso 1 1 calc R A .
C26 C 0.6284(2) 0.50821(17) 0.38225(15) 0.0303(5) Uani 1 1 d . A .
H26A H 0.5538 0.5572 0.3860 0.045 Uiso 1 1 calc R . .
H26B H 0.6408 0.5154 0.4381 0.045 Uiso 1 1 calc R . .
H26C H 0.6306 0.4425 0.3790 0.045 Uiso 1 1 calc R . .
C27 C 0.7268(2) 0.62242(16) 0.29955(17) 0.0272(5) Uani 1 1 d . A .
H27A H 0.7845 0.6316 0.2410 0.041 Uiso 1 1 calc R . .
H27B H 0.7468 0.6245 0.3525 0.041 Uiso 1 1 calc R . .
H27C H 0.6521 0.6748 0.3086 0.041 Uiso 1 1 calc R . .
C28 C 0.84997(16) 0.10201(14) 0.33929(13) 0.0154(4) Uani 1 1 d . . .
C29 C 0.76299(16) 0.10175(14) 0.42623(14) 0.0169(4) Uani 1 1 d . A .
C30 C 0.75124(17) 0.01347(15) 0.45750(14) 0.0195(4) Uani 1 1 d . . .
H30 H 0.6921 0.0139 0.5162 0.023 Uiso 1 1 calc R A .
C31 C 0.82231(17) -0.07480(14) 0.40645(14) 0.0190(4) Uani 1 1 d . A .
C32 C 0.90970(17) -0.07316(15) 0.32191(15) 0.0190(4) Uani 1 1 d . . .
H32 H 0.9600 -0.1326 0.2858 0.023 Uiso 1 1 calc R A .
C33 C 0.92611(17) 0.01253(14) 0.28833(13) 0.0165(4) Uani 1 1 d . A .
C34 C 0.68168(18) 0.19396(15) 0.48811(15) 0.0232(5) Uani 1 1 d . . .
H34 H 0.7023 0.2496 0.4555 0.028 Uiso 1 1 calc R A .
C35 C 0.55835(19) 0.21791(18) 0.50249(17) 0.0338(6) Uani 1 1 d . A .
H35A H 0.5534 0.2196 0.4412 0.051 Uiso 1 1 calc R . .
H35B H 0.5089 0.2819 0.5355 0.051 Uiso 1 1 calc R . .
H35C H 0.5337 0.1675 0.5399 0.051 Uiso 1 1 calc R . .
C36 C 0.6916(2) 0.18517(18) 0.58414(16) 0.0321(5) Uani 1 1 d . A .
H36A H 0.6653 0.1348 0.6197 0.048 Uiso 1 1 calc R . .
H36B H 0.6443 0.2482 0.6194 0.048 Uiso 1 1 calc R . .
H36C H 0.7713 0.1669 0.5745 0.048 Uiso 1 1 calc R . .
C37 C 0.80396(19) -0.16849(15) 0.44416(16) 0.0248(5) Uani 1 1 d . . .
H37 H 0.8036 -0.1754 0.5090 0.030 Uiso 1 1 calc R A .
C38 C 0.6887(2) -0.16195(18) 0.45250(19) 0.0359(6) Uani 1 1 d . A .
H38A H 0.6286 -0.1016 0.4879 0.054 Uiso 1 1 calc R . .
H38B H 0.6746 -0.2186 0.4854 0.054 Uiso 1 1 calc R . .
H38C H 0.6886 -0.1615 0.3895 0.054 Uiso 1 1 calc R . .
C39 C 0.8987(2) -0.26094(16) 0.38663(18) 0.0353(6) Uani 1 1 d . A .
H39A H 0.8837 -0.3185 0.4160 0.053 Uiso 1 1 calc R . .
H39B H 0.9722 -0.2665 0.3844 0.053 Uiso 1 1 calc R . .
H39C H 0.9008 -0.2571 0.3226 0.053 Uiso 1 1 calc R . .
C40 C 1.02797(17) 0.00625(15) 0.19707(14) 0.0200(4) Uani 1 1 d . . .
H40 H 1.0403 0.0680 0.1944 0.024 Uiso 1 1 calc R A .
C41 C 1.0039(2) 0.00166(18) 0.11113(15) 0.0295(5) Uani 1 1 d . A .
H41A H 0.9901 -0.0576 0.1119 0.044 Uiso 1 1 calc R . .
H41B H 1.0697 0.0001 0.0540 0.044 Uiso 1 1 calc R . .
H41C H 0.9364 0.0595 0.1121 0.044 Uiso 1 1 calc R . .
C42 C 1.13820(18) -0.07928(16) 0.19459(16) 0.0275(5) Uani 1 1 d . A .
H42A H 1.1501 -0.0760 0.2518 0.041 Uiso 1 1 calc R . .
H42B H 1.2029 -0.0751 0.1394 0.041 Uiso 1 1 calc R . .
H42C H 1.1320 -0.1414 0.1910 0.041 Uiso 1 1 calc R . .
C43 C 0.42429(17) 0.40867(16) 0.29942(15) 0.0229(5) Uani 1 1 d . . .
C44 C 0.35013(19) 0.36366(18) 0.37807(17) 0.0306(5) Uani 1 1 d . . .
H44A H 0.3634 0.3625 0.4361 0.037 Uiso 1 1 calc R . .
H44B H 0.3709 0.2954 0.3595 0.037 Uiso 1 1 calc R . .
C45 C 0.40334(19) 0.41208(17) 0.20925(16) 0.0272(5) Uani 1 1 d . . .
H45A H 0.4263 0.3447 0.1870 0.033 Uiso 1 1 calc R . .
H45B H 0.4501 0.4428 0.1594 0.033 Uiso 1 1 calc R . .
C46 C 0.3906(2) 0.51427(17) 0.33142(18) 0.0334(6) Uani 1 1 d . . .
H46A H 0.4033 0.5132 0.3897 0.040 Uiso 1 1 calc R . .
H46B H 0.4389 0.5443 0.2823 0.040 Uiso 1 1 calc R . .
C47 C 0.2232(2) 0.4248(2) 0.39673(18) 0.0385(6) Uani 1 1 d . . .
H47 H 0.1750 0.3950 0.4476 0.046 Uiso 1 1 calc R . .
C48 C 0.2051(2) 0.42424(19) 0.30661(18) 0.0353(6) Uani 1 1 d . . .
H48A H 0.2277 0.3560 0.2869 0.042 Uiso 1 1 calc R . .
H48B H 0.1233 0.4606 0.3182 0.042 Uiso 1 1 calc R . .
C49 C 0.2758(2) 0.47159(17) 0.22884(16) 0.0288(5) Uani 1 1 d . . .
H49 H 0.2619 0.4728 0.1705 0.035 Uiso 1 1 calc R . .
C50 C 0.2453(2) 0.57525(17) 0.25943(17) 0.0352(6) Uani 1 1 d . . .
H50A H 0.1643 0.6155 0.2704 0.042 Uiso 1 1 calc R . .
H50B H 0.2929 0.6047 0.2088 0.042 Uiso 1 1 calc R . .
C51 C 0.2643(2) 0.57533(18) 0.34936(18) 0.0361(6) Uani 1 1 d . . .
H51 H 0.2427 0.6440 0.3692 0.043 Uiso 1 1 calc R . .
C52 C 0.1916(2) 0.5285(2) 0.42723(18) 0.0436(7) Uani 1 1 d . . .
H52A H 0.2043 0.5276 0.4855 0.052 Uiso 1 1 calc R . .
H52B H 0.1098 0.5677 0.4407 0.052 Uiso 1 1 calc R . .
C53 C 0.6343(4) 0.0762(3) 0.2028(3) 0.0215(6) Uani 0.79 1 d PD A 1
C54 C 0.6132(3) 0.0096(2) 0.2849(2) 0.0318(7) Uani 0.79 1 d PDU A 1
H54A H 0.5506 0.0487 0.3417 0.038 Uiso 0.79 1 calc PR A 1
H54B H 0.6828 -0.0236 0.2987 0.038 Uiso 0.79 1 calc PR A 1
C55 C 0.7325(3) 0.0159(2) 0.1154(2) 0.0330(7) Uani 0.79 1 d PDU A 1
H55A H 0.8028 -0.0173 0.1282 0.040 Uiso 0.79 1 calc PR A 1
H55B H 0.7473 0.0596 0.0624 0.040 Uiso 0.79 1 calc PR A 1
C56 C 0.5278(2) 0.1284(2) 0.1816(2) 0.0267(6) Uani 0.79 1 d PDU A 1
H56A H 0.5418 0.1727 0.1291 0.032 Uiso 0.79 1 calc PR A 1
H56B H 0.4641 0.1683 0.2375 0.032 Uiso 0.79 1 calc PR A 1
C57 C 0.5809(3) -0.0677(2) 0.2584(2) 0.0326(7) Uani 0.79 1 d PDU A 1
H57 H 0.5658 -0.1118 0.3118 0.039 Uiso 0.79 1 calc PR A 1
C58 C 0.6783(4) -0.1271(3) 0.1721(3) 0.0412(11) Uani 0.79 1 d PDU A 1
H58A H 0.6593 -0.1777 0.1557 0.049 Uiso 0.79 1 calc PR A 1
H58B H 0.7480 -0.1607 0.1857 0.049 Uiso 0.79 1 calc PR A 1
C59 C 0.7010(3) -0.0610(2) 0.0888(3) 0.0357(8) Uani 0.79 1 d PDU A 1
H59 H 0.7648 -0.1010 0.0320 0.043 Uiso 0.79 1 calc PR A 1
C60 C 0.5937(3) -0.0089(3) 0.0694(2) 0.0360(8) Uani 0.79 1 d PDU A 1
H60A H 0.5732 -0.0578 0.0519 0.043 Uiso 0.79 1 calc PR A 1
H60B H 0.6078 0.0342 0.0158 0.043 Uiso 0.79 1 calc PR A 1
C61 C 0.4958(3) 0.0517(3) 0.1548(3) 0.0315(9) Uani 0.79 1 d PDU A 1
H61 H 0.4255 0.0854 0.1409 0.038 Uiso 0.79 1 calc PR A 1
C62 C 0.4745(3) -0.0144(3) 0.2367(3) 0.0339(8) Uani 0.79 1 d PDU A 1
H62A H 0.4518 -0.0629 0.2214 0.041 Uiso 0.79 1 calc PR A 1
H62B H 0.4111 0.0253 0.2928 0.041 Uiso 0.79 1 calc PR A 1
C53B C 0.6466(15) 0.0691(9) 0.2002(12) 0.0215(6) Uani 0.21 1 d PD A 2
C54B C 0.5346(10) 0.0678(9) 0.2770(8) 0.041(3) Uiso 0.21 1 d PDU A 2
H54C H 0.4764 0.1357 0.2901 0.049 Uiso 0.21 1 calc PR A 2
H54D H 0.5477 0.0446 0.3354 0.049 Uiso 0.21 1 calc PR A 2
C55B C 0.7305(11) -0.0413(9) 0.1829(10) 0.050(3) Uiso 0.21 1 d PDU A 2
H55C H 0.8061 -0.0461 0.1357 0.060 Uiso 0.21 1 calc PR A 2
H55D H 0.7399 -0.0669 0.2422 0.060 Uiso 0.21 1 calc PR A 2
C56B C 0.6282(9) 0.0967(7) 0.1082(7) 0.026(2) Uiso 0.21 1 d PDU A 2
H56C H 0.7026 0.0872 0.0562 0.031 Uiso 0.21 1 calc PR A 2
H56D H 0.5781 0.1671 0.1126 0.031 Uiso 0.21 1 calc PR A 2
C57B C 0.4866(14) 0.0025(11) 0.2521(11) 0.041(4) Uiso 0.21 1 d PDU A 2
H57B H 0.4139 0.0050 0.3045 0.050 Uiso 0.21 1 calc PR A 2
C58B C 0.5758(12) -0.1030(10) 0.2304(10) 0.049(3) Uiso 0.21 1 d PDU A 2
H58C H 0.5459 -0.1442 0.2126 0.058 Uiso 0.21 1 calc PR A 2
H58D H 0.5911 -0.1297 0.2872 0.058 Uiso 0.21 1 calc PR A 2
C59B C 0.6896(14) -0.1066(12) 0.1481(12) 0.040(4) Uiso 0.21 1 d PDU A 2
H59B H 0.7480 -0.1754 0.1343 0.048 Uiso 0.21 1 calc PR A 2
C60B C 0.6646(14) -0.0654(11) 0.0629(10) 0.049(3) Uiso 0.21 1 d PDU A 2
H60C H 0.6389 -0.1077 0.0417 0.058 Uiso 0.21 1 calc PR A 2
H60D H 0.7351 -0.0642 0.0114 0.058 Uiso 0.21 1 calc PR A 2
C61B C 0.5742(12) 0.0363(10) 0.0844(10) 0.041(3) Uiso 0.21 1 d PDU A 2
H61B H 0.5577 0.0620 0.0272 0.049 Uiso 0.21 1 calc PR A 2
C62B C 0.4667(13) 0.0404(14) 0.1640(11) 0.042(4) Uiso 0.21 1 d PDU A 2
H62C H 0.4348 0.0009 0.1464 0.051 Uiso 0.21 1 calc PR A 2
H62D H 0.4101 0.1090 0.1760 0.051 Uiso 0.21 1 calc PR A 2

loop_
_atom_site_aniso_label
_atom_site_aniso_U_11
_atom_site_aniso_U_22
_atom_site_aniso_U_33
_atom_site_aniso_U_23
_atom_site_aniso_U_13
_atom_site_aniso_U_12
Fe1 0.01660(16) 0.02082(17) 0.02291(17) 0.00206(12) -0.01054(13) -0.00870(12)
N1 0.0220(10) 0.0413(12) 0.0316(11) 0.0036(9) -0.0109(9) -0.0113(9)
N2 0.0341(11) 0.0382(12) 0.0295(11) 0.0019(9) -0.0133(9) -0.0202(10)
C1 0.0133(9) 0.0127(9) 0.0152(10) -0.0034(8) -0.0042(8) -0.0022(8)
C2 0.0187(10) 0.0135(10) 0.0166(10) -0.0027(8) -0.0072(8) -0.0042(8)
C3 0.0195(10) 0.0147(10) 0.0229(11) -0.0004(8) -0.0081(9) -0.0065(8)
C4 0.0154(10) 0.0195(10) 0.0277(11) 0.0007(9) -0.0117(9) -0.0078(8)
C5 0.0165(10) 0.0141(10) 0.0201(10) -0.0032(8) -0.0078(8) -0.0016(8)
C6 0.0165(10) 0.0142(10) 0.0132(10) -0.0006(8) -0.0047(8) -0.0050(8)
C7 0.0225(11) 0.0255(12) 0.0388(14) 0.0129(10) -0.0155(10) -0.0123(10)
C8 0.0328(13) 0.0288(13) 0.0600(18) 0.0056(12) -0.0164(13) -0.0190(11)
C9 0.0282(12) 0.0471(15) 0.0313(13) 0.0109(12) -0.0112(11) -0.0200(12)
C10 0.0226(11) 0.0225(11) 0.0286(12) 0.0040(9) -0.0165(10) -0.0087(9)
C11 0.0298(13) 0.0481(15) 0.0302(13) -0.0003(11) -0.0199(11) -0.0109(12)
C12 0.0240(12) 0.0297(13) 0.0381(14) 0.0024(11) -0.0195(11) -0.0053(10)
C13 0.0142(9) 0.0141(10) 0.0181(10) 0.0029(8) -0.0060(8) -0.0070(8)
C14 0.0186(10) 0.0164(10) 0.0174(10) 0.0032(8) -0.0075(8) -0.0093(8)
C15 0.0208(10) 0.0219(11) 0.0163(10) 0.0017(8) -0.0094(9) -0.0089(9)
C16 0.0157(10) 0.0168(10) 0.0206(10) 0.0031(8) -0.0061(8) -0.0069(8)
C17 0.0174(10) 0.0138(10) 0.0233(11) -0.0017(8) -0.0067(9) -0.0046(8)
C18 0.0167(10) 0.0176(10) 0.0187(10) 0.0009(8) -0.0071(8) -0.0082(8)
C19 0.0269(11) 0.0161(10) 0.0177(10) 0.0008(8) -0.0106(9) -0.0067(9)
C20 0.0339(13) 0.0240(12) 0.0242(12) -0.0031(9) -0.0100(10) -0.0138(10)
C21 0.0258(12) 0.0215(11) 0.0234(11) -0.0028(9) -0.0083(10) -0.0055(9)
C22 0.0230(11) 0.0196(11) 0.0274(11) 0.0017(9) -0.0154(10) -0.0061(9)
C23 0.0219(11) 0.0244(12) 0.0403(14) 0.0023(10) -0.0143(11) -0.0016(10)
C24 0.0292(12) 0.0272(12) 0.0334(13) 0.0103(10) -0.0172(11) -0.0075(10)
C25 0.0248(11) 0.0169(11) 0.0250(11) -0.0034(9) -0.0136(9) -0.0049(9)
C26 0.0467(15) 0.0313(13) 0.0213(11) 0.0019(9) -0.0176(11) -0.0191(11)
C27 0.0300(12) 0.0256(12) 0.0296(12) -0.0047(10) -0.0123(10) -0.0116(10)
C28 0.0163(10) 0.0158(10) 0.0164(10) 0.0019(8) -0.0104(8) -0.0048(8)
C29 0.0153(10) 0.0193(10) 0.0169(10) 0.0009(8) -0.0093(8) -0.0047(8)
C30 0.0175(10) 0.0267(11) 0.0152(10) 0.0053(8) -0.0070(8) -0.0101(9)
C31 0.0221(11) 0.0182(10) 0.0231(11) 0.0051(9) -0.0155(9) -0.0085(9)
C32 0.0185(10) 0.0155(10) 0.0238(11) -0.0005(8) -0.0125(9) -0.0028(8)
C33 0.0152(10) 0.0188(10) 0.0159(10) 0.0016(8) -0.0087(8) -0.0047(8)
C34 0.0232(11) 0.0203(11) 0.0187(11) -0.0019(9) -0.0033(9) -0.0054(9)
C35 0.0222(12) 0.0328(13) 0.0290(13) -0.0048(10) -0.0050(10) 0.0024(10)
C36 0.0393(14) 0.0364(13) 0.0207(11) -0.0057(10) -0.0075(10) -0.0168(11)
C37 0.0317(12) 0.0229(11) 0.0261(12) 0.0089(9) -0.0164(10) -0.0139(10)
C38 0.0421(14) 0.0356(14) 0.0454(15) 0.0188(12) -0.0259(13) -0.0259(12)
C39 0.0478(15) 0.0199(12) 0.0391(14) 0.0062(10) -0.0165(12) -0.0160(11)
C40 0.0161(10) 0.0183(11) 0.0205(11) -0.0036(8) -0.0030(9) -0.0048(8)
C41 0.0256(12) 0.0384(14) 0.0203(11) 0.0001(10) -0.0066(10) -0.0106(10)
C42 0.0175(11) 0.0287(12) 0.0279(12) -0.0064(10) -0.0052(10) -0.0026(9)
C43 0.0158(10) 0.0275(12) 0.0220(11) 0.0045(9) -0.0085(9) -0.0052(9)
C44 0.0270(12) 0.0348(13) 0.0300(13) 0.0104(10) -0.0141(10) -0.0118(10)
C45 0.0237(11) 0.0303(12) 0.0230(12) -0.0007(10) -0.0079(10) -0.0069(10)
C46 0.0405(14) 0.0342(14) 0.0308(13) 0.0027(11) -0.0192(12) -0.0147(11)
C47 0.0255(12) 0.0594(17) 0.0316(13) 0.0200(12) -0.0124(11) -0.0217(12)
C48 0.0219(12) 0.0455(15) 0.0401(14) 0.0077(12) -0.0141(11) -0.0145(11)
C49 0.0289(12) 0.0351(13) 0.0242(12) 0.0046(10) -0.0150(10) -0.0106(10)
C50 0.0395(14) 0.0305(13) 0.0313(13) 0.0033(11) -0.0184(12) -0.0057(11)
C51 0.0388(14) 0.0276(13) 0.0364(14) -0.0073(11) -0.0186(12) -0.0014(11)
C52 0.0323(14) 0.0530(17) 0.0253(13) -0.0031(12) -0.0116(11) 0.0040(12)
C53 0.0217(15) 0.0265(13) 0.0220(11) 0.0023(10) -0.0107(11) -0.0131(12)
C54 0.0448(18) 0.0369(17) 0.0301(16) 0.0106(13) -0.0223(14) -0.0264(15)
C55 0.0295(16) 0.0271(16) 0.0380(17) -0.0045(14) -0.0063(14) -0.0120(13)
C56 0.0278(15) 0.0243(15) 0.0337(16) 0.0041(12) -0.0177(13) -0.0107(12)
C57 0.052(2) 0.0294(17) 0.0327(17) 0.0161(14) -0.0271(16) -0.0257(15)
C58 0.044(2) 0.0174(18) 0.068(3) 0.0079(18) -0.032(2) -0.0099(16)
C59 0.0322(17) 0.0339(18) 0.0369(19) -0.0090(15) -0.0071(15) -0.0122(14)
C60 0.057(2) 0.034(2) 0.0278(17) 0.0031(15) -0.0218(16) -0.0228(19)
C61 0.034(2) 0.0287(18) 0.044(2) 0.0104(14) -0.0275(18) -0.0149(16)
C62 0.0346(19) 0.040(2) 0.0368(19) 0.0030(15) -0.0149(15) -0.0230(16)
C53B 0.0217(15) 0.0265(13) 0.0220(11) 0.0023(10) -0.0107(11) -0.0131(12)

loop_
_atom_type_symbol
_atom_type_description
_atom_type_scat_dispersion_real
_atom_type_scat_dispersion_imag
_atom_type_scat_source
C C 0.0033 0.0016 'International Tables Vol C Tables 4.2.6.8 and 6.1.1.4'
H H 0.0000 0.0000 'International Tables Vol C Tables 4.2.6.8 and 6.1.1.4'
N N 0.0061 0.0033 'International Tables Vol C Tables 4.2.6.8 and 6.1.1.4'
Fe Fe 0.3463 0.8444 'International Tables Vol C Tables 4.2.6.8 and 6.1.1.4'

loop_
_geom_angle_atom_site_label_1
_geom_angle_atom_site_label_2
_geom_angle_atom_site_label_3
_geom_angle
_geom_angle_site_symmetry_1
_geom_angle_site_symmetry_3
_geom_angle_publ_flag
N2 Fe1 N1 121.86(10) . . ?
N2 Fe1 C1 119.46(9) . . ?
N1 Fe1 C1 118.61(9) . . ?
C43 N1 Fe1 156.60(18) . . ?
C53 N2 Fe1 160.7(2) . . ?
C53B N2 Fe1 166.6(7) . . ?
C6 C1 C2 118.99(17) . . ?
C6 C1 Fe1 121.64(14) . . ?
C2 C1 Fe1 119.36(14) . . ?
C3 C2 C1 120.21(17) . . ?
C3 C2 C13 117.99(17) . . ?
C1 C2 C13 121.60(17) . . ?
C4 C3 C2 118.06(18) . . ?
C4 C3 C7 119.46(18) . . ?
C2 C3 C7 122.44(18) . . ?
C5 C4 C3 122.92(18) . . ?
C5 C4 H4 118.5 . . ?
C3 C4 H4 118.5 . . ?
C4 C5 C6 118.29(18) . . ?
C4 C5 C10 119.85(18) . . ?
C6 C5 C10 121.86(18) . . ?
C5 C6 C1 120.05(17) . . ?
C5 C6 C28 118.18(17) . . ?
C1 C6 C28 121.42(17) . . ?
C8 C7 C3 113.8(2) . . ?
C8 C7 C9 109.5(2) . . ?
C3 C7 C9 108.87(18) . . ?
C8 C7 H7 108.2 . . ?
C3 C7 H7 108.2 . . ?
C9 C7 H7 108.2 . . ?
C7 C8 H8A 109.5 . . ?
C7 C8 H8B 109.5 . . ?
H8A C8 H8B 109.5 . . ?
C7 C8 H8C 109.5 . . ?
H8A C8 H8C 109.5 . . ?
H8B C8 H8C 109.5 . . ?
C7 C9 H9A 109.5 . . ?
C7 C9 H9B 109.5 . . ?
H9A C9 H9B 109.5 . . ?
C7 C9 H9C 109.5 . . ?
H9A C9 H9C 109.5 . . ?
H9B C9 H9C 109.5 . . ?
C5 C10 C11 109.14(17) . . ?
C5 C10 C12 114.28(18) . . ?
C11 C10 C12 109.94(18) . . ?
C5 C10 H10 107.8 . . ?
C11 C10 H10 107.8 . . ?
C12 C10 H10 107.8 . . ?
C10 C11 H11A 109.5 . . ?
C10 C11 H11B 109.5 . . ?
H11A C11 H11B 109.5 . . ?
C10 C11 H11C 109.5 . . ?
H11A C11 H11C 109.5 . . ?
H11B C11 H11C 109.5 . . ?
C10 C12 H12A 109.5 . . ?
C10 C12 H12B 109.5 . . ?
H12A C12 H12B 109.5 . . ?
C10 C12 H12C 109.5 . . ?
H12A C12 H12C 109.5 . . ?
H12B C12 H12C 109.5 . . ?
C14 C13 C18 119.57(17) . . ?
C14 C13 C2 122.77(17) . . ?
C18 C13 C2 117.66(17) . . ?
C15 C14 C13 118.63(18) . . ?
C15 C14 C19 118.84(17) . . ?
C13 C14 C19 122.52(17) . . ?
C16 C15 C14 122.76(18) . . ?
C16 C15 H15 118.6 . . ?
C14 C15 H15 118.6 . . ?
C15 C16 C17 117.47(18) . . ?
C15 C16 C22 120.34(18) . . ?
C17 C16 C22 122.13(18) . . ?
C16 C17 C18 122.35(18) . . ?
C16 C17 H17 118.8 . . ?
C18 C17 H17 118.8 . . ?
C17 C18 C13 119.20(18) . . ?
C17 C18 C25 119.12(17) . . ?
C13 C18 C25 121.65(17) . . ?
C14 C19 C20 112.00(17) . . ?
C14 C19 C21 111.18(17) . . ?
C20 C19 C21 109.36(17) . . ?
C14 C19 H19 108.1 . . ?
C20 C19 H19 108.1 . . ?
C21 C19 H19 108.1 . . ?
C19 C20 H20A 109.5 . . ?
C19 C20 H20B 109.5 . . ?
H20A C20 H20B 109.5 . . ?
C19 C20 H20C 109.5 . . ?
H20A C20 H20C 109.5 . . ?
H20B C20 H20C 109.5 . . ?
C19 C21 H21A 109.5 . . ?
C19 C21 H21B 109.5 . . ?
H21A C21 H21B 109.5 . . ?
C19 C21 H21C 109.5 . . ?
H21A C21 H21C 109.5 . . ?
H21B C21 H21C 109.5 . . ?
C16 C22 C24 110.03(17) . . ?
C16 C22 C23 114.02(18) . . ?
C24 C22 C23 109.28(18) . . ?
C16 C22 H22 107.8 . . ?
C24 C22 H22 107.8 . . ?
C23 C22 H22 107.8 . . ?
C22 C23 H23A 109.5 . . ?
C22 C23 H23B 109.5 . . ?
H23A C23 H23B 109.5 . . ?
C22 C23 H23C 109.5 . . ?
H23A C23 H23C 109.5 . . ?
H23B C23 H23C 109.5 . . ?
C22 C24 H24A 109.5 . . ?
C22 C24 H24B 109.5 . . ?
H24A C24 H24B 109.5 . . ?
C22 C24 H24C 109.5 . . ?
H24A C24 H24C 109.5 . . ?
H24B C24 H24C 109.5 . . ?
C18 C25 C26 110.46(17) . . ?
C18 C25 C27 113.20(18) . . ?
C26 C25 C27 111.12(18) . . ?
C18 C25 H25 107.3 . . ?
C26 C25 H25 107.3 . . ?
C27 C25 H25 107.3 . . ?
C25 C26 H26A 109.5 . . ?
C25 C26 H26B 109.5 . . ?
H26A C26 H26B 109.5 . . ?
C25 C26 H26C 109.5 . . ?
H26A C26 H26C 109.5 . . ?
H26B C26 H26C 109.5 . . ?
C25 C27 H27A 109.5 . . ?
C25 C27 H27B 109.5 . . ?
H27A C27 H27B 109.5 . . ?
C25 C27 H27C 109.5 . . ?
H27A C27 H27C 109.5 . . ?
H27B C27 H27C 109.5 . . ?
C29 C28 C33 118.98(18) . . ?
C29 C28 C6 123.58(17) . . ?
C33 C28 C6 117.41(17) . . ?
C30 C29 C28 119.03(18) . . ?
C30 C29 C34 118.64(18) . . ?
C28 C29 C34 122.33(18) . . ?
C31 C30 C29 122.85(19) . . ?
C31 C30 H30 118.6 . . ?
C29 C30 H30 118.6 . . ?
C30 C31 C32 117.05(18) . . ?
C30 C31 C37 120.21(19) . . ?
C32 C31 C37 122.74(18) . . ?
C31 C32 C33 122.33(19) . . ?
C31 C32 H32 118.8 . . ?
C33 C32 H32 118.8 . . ?
C32 C33 C28 119.64(18) . . ?
C32 C33 C40 118.56(17) . . ?
C28 C33 C40 121.79(18) . . ?
C29 C34 C35 111.02(18) . . ?
C29 C34 C36 111.73(17) . . ?
C35 C34 C36 109.82(18) . . ?
C29 C34 H34 108.0 . . ?
C35 C34 H34 108.0 . . ?
C36 C34 H34 108.0 . . ?
C34 C35 H35A 109.5 . . ?
C34 C35 H35B 109.5 . . ?
H35A C35 H35B 109.5 . . ?
C34 C35 H35C 109.5 . . ?
H35A C35 H35C 109.5 . . ?
H35B C35 H35C 109.5 . . ?
C34 C36 H36A 109.5 . . ?
C34 C36 H36B 109.5 . . ?
H36A C36 H36B 109.5 . . ?
C34 C36 H36C 109.5 . . ?
H36A C36 H36C 109.5 . . ?
H36B C36 H36C 109.5 . . ?
C38 C37 C31 111.48(18) . . ?
C38 C37 C39 109.9(2) . . ?
C31 C37 C39 113.51(19) . . ?
C38 C37 H37 107.2 . . ?
C31 C37 H37 107.2 . . ?
C39 C37 H37 107.2 . . ?
C37 C38 H38A 109.5 . . ?
C37 C38 H38B 109.5 . . ?
H38A C38 H38B 109.5 . . ?
C37 C38 H38C 109.5 . . ?
H38A C38 H38C 109.5 . . ?
H38B C38 H38C 109.5 . . ?
C37 C39 H39A 109.5 . . ?
C37 C39 H39B 109.5 . . ?
H39A C39 H39B 109.5 . . ?
C37 C39 H39C 109.5 . . ?
H39A C39 H39C 109.5 . . ?
H39B C39 H39C 109.5 . . ?
C41 C40 C33 111.63(17) . . ?
C41 C40 C42 111.18(17) . . ?
C33 C40 C42 112.24(17) . . ?
C41 C40 H40 107.2 . . ?
C33 C40 H40 107.2 . . ?
C42 C40 H40 107.2 . . ?
C40 C41 H41A 109.5 . . ?
C40 C41 H41B 109.5 . . ?
H41A C41 H41B 109.5 . . ?
C40 C41 H41C 109.5 . . ?
H41A C41 H41C 109.5 . . ?
H41B C41 H41C 109.5 . . ?
C40 C42 H42A 109.5 . . ?
C40 C42 H42B 109.5 . . ?
H42A C42 H42B 109.5 . . ?
C40 C42 H42C 109.5 . . ?
H42A C42 H42C 109.5 . . ?
H42B C42 H42C 109.5 . . ?
N1 C43 C44 108.78(18) . . ?
N1 C43 C45 109.96(18) . . ?
C44 C43 C45 110.27(19) . . ?
N1 C43 C46 110.78(19) . . ?
C44 C43 C46 108.25(19) . . ?
C45 C43 C46 108.80(18) . . ?
C43 C44 C47 109.54(18) . . ?
C43 C44 H44A 109.8 . . ?
C47 C44 H44A 109.8 . . ?
C43 C44 H44B 109.8 . . ?
C47 C44 H44B 109.8 . . ?
H44A C44 H44B 108.2 . . ?
C43 C45 C49 109.84(18) . . ?
C43 C45 H45A 109.7 . . ?
C49 C45 H45A 109.7 . . ?
C43 C45 H45B 109.7 . . ?
C49 C45 H45B 109.7 . . ?
H45A C45 H45B 108.2 . . ?
C51 C46 C43 109.83(19) . . ?
C51 C46 H46A 109.7 . . ?
C43 C46 H46A 109.7 . . ?
C51 C46 H46B 109.7 . . ?
C43 C46 H46B 109.7 . . ?
H46A C46 H46B 108.2 . . ?
C52 C47 C48 110.7(2) . . ?
C52 C47 C44 109.3(2) . . ?
C48 C47 C44 108.6(2) . . ?
C52 C47 H47 109.4 . . ?
C48 C47 H47 109.4 . . ?
C44 C47 H47 109.4 . . ?
C49 C48 C47 110.1(2) . . ?
C49 C48 H48A 109.6 . . ?
C47 C48 H48A 109.6 . . ?
C49 C48 H48B 109.6 . . ?
C47 C48 H48B 109.6 . . ?
H48A C48 H48B 108.1 . . ?
C50 C49 C48 110.3(2) . . ?
C50 C49 C45 108.0(2) . . ?
C48 C49 C45 109.04(19) . . ?
C50 C49 H49 109.8 . . ?
C48 C49 H49 109.8 . . ?
C45 C49 H49 109.8 . . ?
C49 C50 C51 110.74(19) . . ?
C49 C50 H50A 109.5 . . ?
C51 C50 H50A 109.5 . . ?
C49 C50 H50B 109.5 . . ?
C51 C50 H50B 109.5 . . ?
H50A C50 H50B 108.1 . . ?
C50 C51 C52 109.4(2) . . ?
C50 C51 C46 109.3(2) . . ?
C52 C51 C46 108.5(2) . . ?
C50 C51 H51 109.9 . . ?
C52 C51 H51 109.9 . . ?
C46 C51 H51 109.9 . . ?
C47 C52 C51 109.9(2) . . ?
C47 C52 H52A 109.7 . . ?
C51 C52 H52A 109.7 . . ?
C47 C52 H52B 109.7 . . ?
C51 C52 H52B 109.7 . . ?
H52A C52 H52B 108.2 . . ?
N2 C53 C56 110.1(3) . . ?
N2 C53 C54 109.0(3) . . ?
C56 C53 C54 110.5(3) . . ?
N2 C53 C55 108.0(3) . . ?
C56 C53 C55 109.3(3) . . ?
C54 C53 C55 109.9(3) . . ?
C53 C54 C57 108.6(2) . . ?
C53 C54 H54A 110.0 . . ?
C57 C54 H54A 110.0 . . ?
C53 C54 H54B 110.0 . . ?
C57 C54 H54B 110.0 . . ?
H54A C54 H54B 108.3 . . ?
C53 C55 C59 109.5(2) . . ?
C53 C55 H55A 109.8 . . ?
C59 C55 H55A 109.8 . . ?
C53 C55 H55B 109.8 . . ?
C59 C55 H55B 109.8 . . ?
H55A C55 H55B 108.2 . . ?
C53 C56 C61 109.4(2) . . ?
C53 C56 H56A 109.8 . . ?
C61 C56 H56A 109.8 . . ?
C53 C56 H56B 109.8 . . ?
C61 C56 H56B 109.8 . . ?
H56A C56 H56B 108.2 . . ?
C58 C57 C62 109.5(3) . . ?
C58 C57 C54 109.0(3) . . ?
C62 C57 C54 108.7(3) . . ?
C58 C57 H57 109.9 . . ?
C62 C57 H57 109.9 . . ?
C54 C57 H57 109.9 . . ?
C57 C58 C59 110.6(3) . . ?
C57 C58 H58A 109.5 . . ?
C59 C58 H58A 109.5 . . ?
C57 C58 H58B 109.5 . . ?
C59 C58 H58B 109.5 . . ?
H58A C58 H58B 108.1 . . ?
C60 C59 C58 109.2(3) . . ?
C60 C59 C55 109.0(3) . . ?
C58 C59 C55 108.5(3) . . ?
C60 C59 H59 110.1 . . ?
C58 C59 H59 110.1 . . ?
C55 C59 H59 110.1 . . ?
C59 C60 C61 110.9(3) . . ?
C59 C60 H60A 109.5 . . ?
C61 C60 H60A 109.5 . . ?
C59 C60 H60B 109.5 . . ?
C61 C60 H60B 109.5 . . ?
H60A C60 H60B 108.0 . . ?
C60 C61 C62 109.3(3) . . ?
C60 C61 C56 109.3(3) . . ?
C62 C61 C56 108.3(3) . . ?
C60 C61 H61 109.9 . . ?
C62 C61 H61 109.9 . . ?
C56 C61 H61 109.9 . . ?
C61 C62 C57 110.9(3) . . ?
C61 C62 H62A 109.5 . . ?
C57 C62 H62A 109.5 . . ?
C61 C62 H62B 109.5 . . ?
C57 C62 H62B 109.5 . . ?
H62A C62 H62B 108.0 . . ?
N2 C53B C56B 106.9(9) . . ?
N2 C53B C54B 107.4(10) . . ?
C56B C53B C54B 108.1(11) . . ?
N2 C53B C55B 125.3(12) . . ?
C56B C53B C55B 104.0(9) . . ?
C54B C53B C55B 104.2(10) . . ?
C53B C54B C57B 114.7(9) . . ?
C53B C54B H54C 108.6 . . ?
C57B C54B H54C 108.6 . . ?
C53B C54B H54D 108.6 . . ?
C57B C54B H54D 108.6 . . ?
H54C C54B H54D 107.6 . . ?
C59B C55B C53B 113.5(10) . . ?
C59B C55B H55C 108.9 . . ?
C53B C55B H55C 108.9 . . ?
C59B C55B H55D 108.9 . . ?
C53B C55B H55D 108.9 . . ?
H55C C55B H55D 107.7 . . ?
C53B C56B C61B 113.4(8) . . ?
C53B C56B H56C 108.9 . . ?
C61B C56B H56C 108.9 . . ?
C53B C56B H56D 108.9 . . ?
C61B C56B H56D 108.9 . . ?
H56C C56B H56D 107.7 . . ?
C62B C57B C58B 107.8(13) . . ?
C62B C57B C54B 107.1(12) . . ?
C58B C57B C54B 109.6(12) . . ?
C62B C57B H57B 110.8 . . ?
C58B C57B H57B 110.8 . . ?
C54B C57B H57B 110.8 . . ?
C57B C58B C59B 110.6(11) . . ?
C57B C58B H58C 109.5 . . ?
C59B C58B H58C 109.5 . . ?
C57B C58B H58D 109.5 . . ?
C59B C58B H58D 109.5 . . ?
H58C C58B H58D 108.1 . . ?
C60B C59B C55B 110.6(13) . . ?
C60B C59B C58B 108.8(12) . . ?
C55B C59B C58B 105.7(12) . . ?
C60B C59B H59B 110.6 . . ?
C55B C59B H59B 110.6 . . ?
C58B C59B H59B 110.6 . . ?
C59B C60B C61B 110.6(12) . . ?
C59B C60B H60C 109.5 . . ?
C61B C60B H60C 109.5 . . ?
C59B C60B H60D 109.5 . . ?
C61B C60B H60D 109.5 . . ?
H60C C60B H60D 108.1 . . ?
C62B C61B C60B 112.4(13) . . ?
C62B C61B C56B 111.5(12) . . ?
C60B C61B C56B 104.6(11) . . ?
C62B C61B H61B 109.4 . . ?
C60B C61B H61B 109.4 . . ?
C56B C61B H61B 109.4 . . ?
C61B C62B C57B 111.7(12) . . ?
C61B C62B H62C 109.3 . . ?
C57B C62B H62C 109.3 . . ?
C61B C62B H62D 109.3 . . ?
C57B C62B H62D 109.3 . . ?
H62C C62B H62D 107.9 . . ?

loop_
_geom_bond_atom_site_label_1
_geom_bond_atom_site_label_2
_geom_bond_distance
_geom_bond_site_symmetry_2
_geom_bond_publ_flag
Fe1 N2 1.619(2) . ?
Fe1 N1 1.642(2) . ?
Fe1 C1 2.0126(19) . ?
N1 C43 1.448(3) . ?
N2 C53 1.455(3) . ?
N2 C53B 1.455(3) . ?
C1 C6 1.414(3) . ?
C1 C2 1.416(3) . ?
C2 C3 1.409(3) . ?
C2 C13 1.503(3) . ?
C3 C4 1.392(3) . ?
C3 C7 1.529(3) . ?
C4 C5 1.384(3) . ?
C4 H4 0.9500 . ?
C5 C6 1.413(3) . ?
C5 C10 1.527(3) . ?
C6 C28 1.509(3) . ?
C7 C8 1.526(3) . ?
C7 C9 1.535(3) . ?
C7 H7 1.0000 . ?
C8 H8A 0.9800 . ?
C8 H8B 0.9800 . ?
C8 H8C 0.9800 . ?
C9 H9A 0.9800 . ?
C9 H9B 0.9800 . ?
C9 H9C 0.9800 . ?
C10 C11 1.527(3) . ?
C10 C12 1.528(3) . ?
C10 H10 1.0000 . ?
C11 H11A 0.9800 . ?
C11 H11B 0.9800 . ?
C11 H11C 0.9800 . ?
C12 H12A 0.9800 . ?
C12 H12B 0.9800 . ?
C12 H12C 0.9800 . ?
C13 C14 1.409(3) . ?
C13 C18 1.410(3) . ?
C14 C15 1.403(3) . ?
C14 C19 1.519(3) . ?
C15 C16 1.383(3) . ?
C15 H15 0.9500 . ?
C16 C17 1.393(3) . ?
C16 C22 1.518(3) . ?
C17 C18 1.395(3) . ?
C17 H17 0.9500 . ?
C18 C25 1.526(3) . ?
C19 C20 1.532(3) . ?
C19 C21 1.537(3) . ?
C19 H19 1.0000 . ?
C20 H20A 0.9800 . ?
C20 H20B 0.9800 . ?
C20 H20C 0.9800 . ?
C21 H21A 0.9800 . ?
C21 H21B 0.9800 . ?
C21 H21C 0.9800 . ?
C22 C24 1.526(3) . ?
C22 C23 1.531(3) . ?
C22 H22 1.0000 . ?
C23 H23A 0.9800 . ?
C23 H23B 0.9800 . ?
C23 H23C 0.9800 . ?
C24 H24A 0.9800 . ?
C24 H24B 0.9800 . ?
C24 H24C 0.9800 . ?
C25 C26 1.529(3) . ?
C25 C27 1.532(3) . ?
C25 H25 1.0000 . ?
C26 H26A 0.9800 . ?
C26 H26B 0.9800 . ?
C26 H26C 0.9800 . ?
C27 H27A 0.9800 . ?
C27 H27B 0.9800 . ?
C27 H27C 0.9800 . ?
C28 C29 1.405(3) . ?
C28 C33 1.409(3) . ?
C29 C30 1.398(3) . ?
C29 C34 1.518(3) . ?
C30 C31 1.389(3) . ?
C30 H30 0.9500 . ?
C31 C32 1.391(3) . ?
C31 C37 1.528(3) . ?
C32 C33 1.392(3) . ?
C32 H32 0.9500 . ?
C33 C40 1.528(3) . ?
C34 C35 1.530(3) . ?
C34 C36 1.540(3) . ?
C34 H34 1.0000 . ?
C35 H35A 0.9800 . ?
C35 H35B 0.9800 . ?
C35 H35C 0.9800 . ?
C36 H36A 0.9800 . ?
C36 H36B 0.9800 . ?
C36 H36C 0.9800 . ?
C37 C38 1.522(3) . ?
C37 C39 1.528(3) . ?
C37 H37 1.0000 . ?
C38 H38A 0.9800 . ?
C38 H38B 0.9800 . ?
C38 H38C 0.9800 . ?
C39 H39A 0.9800 . ?
C39 H39B 0.9800 . ?
C39 H39C 0.9800 . ?
C40 C41 1.522(3) . ?
C40 C42 1.535(3) . ?
C40 H40 1.0000 . ?
C41 H41A 0.9800 . ?
C41 H41B 0.9800 . ?
C41 H41C 0.9800 . ?
C42 H42A 0.9800 . ?
C42 H42B 0.9800 . ?
C42 H42C 0.9800 . ?
C43 C44 1.533(3) . ?
C43 C45 1.537(3) . ?
C43 C46 1.543(3) . ?
C44 C47 1.543(3) . ?
C44 H44A 0.9900 . ?
C44 H44B 0.9900 . ?
C45 C49 1.543(3) . ?
C45 H45A 0.9900 . ?
C45 H45B 0.9900 . ?
C46 C51 1.538(3) . ?
C46 H46A 0.9900 . ?
C46 H46B 0.9900 . ?
C47 C52 1.516(4) . ?
C47 C48 1.525(4) . ?
C47 H47 1.0000 . ?
C48 C49 1.523(3) . ?
C48 H48A 0.9900 . ?
C48 H48B 0.9900 . ?
C49 C50 1.520(3) . ?
C49 H49 1.0000 . ?
C50 C51 1.528(3) . ?
C50 H50A 0.9900 . ?
C50 H50B 0.9900 . ?
C51 C52 1.533(4) . ?
C51 H51 1.0000 . ?
C52 H52A 0.9900 . ?
C52 H52B 0.9900 . ?
C53 C56 1.517(5) . ?
C53 C54 1.522(5) . ?
C53 C55 1.532(5) . ?
C54 C57 1.556(4) . ?
C54 H54A 0.9900 . ?
C54 H54B 0.9900 . ?
C55 C59 1.542(4) . ?
C55 H55A 0.9900 . ?
C55 H55B 0.9900 . ?
C56 C61 1.546(4) . ?
C56 H56A 0.9900 . ?
C56 H56B 0.9900 . ?
C57 C58 1.513(6) . ?
C57 C62 1.522(5) . ?
C57 H57 1.0000 . ?
C58 C59 1.531(6) . ?
C58 H58A 0.9900 . ?
C58 H58B 0.9900 . ?
C59 C60 1.512(5) . ?
C59 H59 1.0000 . ?
C60 C61 1.514(5) . ?
C60 H60A 0.9900 . ?
C60 H60B 0.9900 . ?
C61 C62 1.514(5) . ?
C61 H61 1.0000 . ?
C62 H62A 0.9900 . ?
C62 H62B 0.9900 . ?
C53B C56B 1.531(15) . ?
C53B C54B 1.541(16) . ?
C53B C55B 1.566(15) . ?
C54B C57B 1.551(14) . ?
C54B H54C 0.9900 . ?
C54B H54D 0.9900 . ?
C55B C59B 1.557(15) . ?
C55B H55C 0.9900 . ?
C55B H55D 0.9900 . ?
C56B C61B 1.549(14) . ?
C56B H56C 0.9900 . ?
C56B H56D 0.9900 . ?
C57B C62B 1.502(17) . ?
C57B C58B 1.533(16) . ?
C57B H57B 1.0000 . ?
C58B C59B 1.569(16) . ?
C58B H58C 0.9900 . ?
C58B H58D 0.9900 . ?
C59B C60B 1.498(16) . ?
C59B H59B 1.0000 . ?
C60B C61B 1.496(15) . ?
C60B H60C 0.9900 . ?
C60B H60D 0.9900 . ?
C61B C62B 1.491(15) . ?
C61B H61B 1.0000 . ?
C62B H62C 0.9900 . ?
C62B H62D 0.9900 . ?
